data_1567518
loop_
_publ_author_name
'Tang, Jia'
'Matsuda, Yudai'

_publ_section_title
;
 Discovery of branching meroterpenoid biosynthetic pathways in Aspergillus
 insuetus: involvement of two terpene cyclases with distinct cyclization
 modes
;
_journal_name_full 'Chemical Science'
_journal_paper_doi 10.1039/D2SC02994D
_journal_year 2022
_chemical_absolute_configuration ad
_chemical_formula_sum 'C26 H36 O5'
_chemical_formula_weight 428.55
_chemical_name_common 'insuetusin A2'
_space_group_crystal_system orthorhombic
_space_group_IT_number 19
_space_group_name_Hall 'P 2ac 2ab'
_space_group_name_H-M_alt 'P 21 21 21'
_atom_sites_solution_hydrogens geom
_audit_creation_method SHELXL-2016/6
_audit_update_record
;
2022-05-25 deposited with the CCDC.	2022-08-17 downloaded from the CCDC.
;
_cell_angle_alpha 90
_cell_angle_beta 90
_cell_angle_gamma 90
_cell_formula_units_Z 4
_cell_length_a 8.2530(3)
_cell_length_b 12.0228(4)
_cell_length_c 23.2817(7)
_cell_measurement_reflns_used 9660
_cell_measurement_temperature 173(2)
_cell_measurement_theta_max 74.49
_cell_measurement_theta_min 5.29
_cell_volume 2310.11(13)
_computing_cell_refinement 'Bruker Saint'
_computing_data_collection 'Bruker Apex3'
_computing_data_reduction 'Bruker Saint'
_computing_structure_refinement 'SHELXL-2016/6 (Sheldrick, 2016)'
_computing_structure_solution 'SHELXT 2014/5 (Sheldrick, 2014)'
_diffrn_ambient_temperature 173(2)
_diffrn_measured_fraction_theta_full 1.000
_diffrn_measured_fraction_theta_max 1.000
_diffrn_measurement_device_type 'Bruker D8 Venture Photon II'
_diffrn_measurement_method 'phi and omega scans'
_diffrn_radiation_type CuK\a
_diffrn_radiation_wavelength 1.54178
_diffrn_reflns_av_R_equivalents 0.0399
_diffrn_reflns_av_unetI/netI 0.0222
_diffrn_reflns_Laue_measured_fraction_full 1.000
_diffrn_reflns_Laue_measured_fraction_max 1.000
_diffrn_reflns_limit_h_max 10
_diffrn_reflns_limit_h_min -10
_diffrn_reflns_limit_k_max 12
_diffrn_reflns_limit_k_min -15
_diffrn_reflns_limit_l_max 29
_diffrn_reflns_limit_l_min -29
_diffrn_reflns_number 44367
_diffrn_reflns_point_group_measured_fraction_full 1.000
_diffrn_reflns_point_group_measured_fraction_max 1.000
_diffrn_reflns_theta_full 67.679
_diffrn_reflns_theta_max 74.587
_diffrn_reflns_theta_min 3.797
_diffrn_source 'micro focus'
_exptl_absorpt_coefficient_mu 0.672
_exptl_absorpt_correction_T_max 0.7538
_exptl_absorpt_correction_T_min 0.6123
_exptl_absorpt_correction_type multi-scan
_exptl_absorpt_process_details
;
 SADABS 2016/2: Krause, L., Herbst-Irmer, R., Sheldrick G.M. & Stalke D.,
 J. Appl. Cryst. 48 (2015) 3-10
;
_exptl_crystal_colour colourless
_exptl_crystal_density_diffrn 1.232
_exptl_crystal_description irregular
_exptl_crystal_F_000 928
_exptl_crystal_size_max 0.28
_exptl_crystal_size_mid 0.08
_exptl_crystal_size_min 0.04
_refine_diff_density_max 0.193
_refine_diff_density_min -0.157
_refine_diff_density_rms 0.034
_refine_ls_abs_structure_details
;
 Flack x determined using 1988 quotients [(I+)-(I-)]/[(I+)+(I-)]
 (Parsons, Flack and Wagner, Acta Cryst. B69 (2013) 249-259).
;
_refine_ls_abs_structure_Flack 0.01(3)
_refine_ls_extinction_method none
_refine_ls_goodness_of_fit_ref 1.037
_refine_ls_hydrogen_treatment constr
_refine_ls_matrix_type full
_refine_ls_number_parameters 288
_refine_ls_number_reflns 4729
_refine_ls_number_restraints 0
_refine_ls_restrained_S_all 1.037
_refine_ls_R_factor_all 0.0292
_refine_ls_R_factor_gt 0.0289
_refine_ls_shift/su_max 0.001
_refine_ls_shift/su_mean 0.000
_refine_ls_structure_factor_coef Fsqd
_refine_ls_weighting_details 'w=1/[\s^2^(Fo^2^)+(0.0550P)^2^+0.2133P] where P=(Fo^2^+2Fc^2^)/3'
_refine_ls_weighting_scheme calc
_refine_ls_wR_factor_gt 0.0796
_refine_ls_wR_factor_ref 0.0800
_reflns_Friedel_coverage 0.751
_reflns_Friedel_fraction_full 1.000
_reflns_Friedel_fraction_max 1.000
_reflns_number_gt 4658
_reflns_number_total 4729
_reflns_threshold_expression 'I > 2\s(I)'
_cod_data_source_file d2sc02994d2.cif
_cod_data_source_block 1_a_CCDC2
_cod_database_code 1567518
_shelx_shelxl_version_number 2016/6
_shelx_space_group_comment
;
The symmetry employed for this shelxl refinement is uniquely defined
by the following loop, which should always be used as a source of
symmetry information in preference to the above space-group names.
They are only intended as comments.
;

loop_
_space_group_symop_operation_xyz
'x, y, z'
'-x+1/2, -y, z+1/2'
'-x, y+1/2, -z+1/2'
'x+1/2, -y+1/2, -z'

loop_
_atom_site_label
_atom_site_type_symbol
_atom_site_fract_x
_atom_site_fract_y
_atom_site_fract_z
_atom_site_U_iso_or_equiv
_atom_site_adp_type
_atom_site_occupancy
_atom_site_site_symmetry_order
_atom_site_calc_flag
_atom_site_refinement_flags_posn
_atom_site_refinement_flags_adp
_atom_site_refinement_flags_occupancy
_atom_site_disorder_assembly
_atom_site_disorder_group
O1 O 0.26077(14) 0.29134(9) 0.52789(5) 0.0334(3) Uani 1 1 d . . . . .
O2 O 0.04665(15) 0.31937(10) 0.58533(6) 0.0401(3) Uani 1 1 d . . . . .
O3 O 0.44031(15) 0.34291(8) 0.63598(5) 0.0322(2) Uani 1 1 d . . . . .
O4 O 0.57241(14) 0.68294(10) 0.56979(5) 0.0341(3) Uani 1 1 d . . . . .
O5 O -0.13229(19) 0.46596(16) 0.87011(9) 0.0677(5) Uani 1 1 d . . . . .
C1 C 0.1938(3) 0.18604(15) 0.50963(9) 0.0461(5) Uani 1 1 d . . . . .
H1A H 0.258851 0.156122 0.477977 0.069 Uiso 1 1 calc R U . . .
H1B H 0.081980 0.196956 0.496663 0.069 Uiso 1 1 calc R U . . .
H1C H 0.195248 0.133627 0.541865 0.069 Uiso 1 1 calc R U . . .
C2 C 0.17554(18) 0.34821(12) 0.56627(6) 0.0255(3) Uani 1 1 d . . . . .
C3 C 0.40427(17) 0.43597(11) 0.61991(6) 0.0224(3) Uani 1 1 d . . . . .
C4 C 0.26126(17) 0.45358(12) 0.58300(6) 0.0230(3) Uani 1 1 d . . . . .
C5 C 0.20520(18) 0.55464(12) 0.56812(6) 0.0239(3) Uani 1 1 d . . . . .
C6 C 0.28882(18) 0.65918(11) 0.59039(6) 0.0233(3) Uani 1 1 d . . . . .
C7 C 0.22004(18) 0.68475(11) 0.65161(6) 0.0236(3) Uani 1 1 d . . . . .
H7A H 0.257976 0.759392 0.663510 0.028 Uiso 1 1 calc R U . . .
H7B H 0.100328 0.687436 0.649267 0.028 Uiso 1 1 calc R U . . .
C8 C 0.26818(16) 0.60049(10) 0.69818(5) 0.0193(3) Uani 1 1 d . . . . .
H8 H 0.221877 0.527938 0.685071 0.023 Uiso 1 1 calc R U . . .
C9 C 0.45571(16) 0.58253(10) 0.69887(6) 0.0196(3) Uani 1 1 d . . . . .
C10 C 0.50725(17) 0.53781(11) 0.63666(6) 0.0219(3) Uani 1 1 d . . . . .
C11 C 0.46867(18) 0.63221(11) 0.59549(6) 0.0230(3) Uani 1 1 d . . . . .
C12 C 0.0567(2) 0.56974(14) 0.53189(7) 0.0328(3) Uani 1 1 d . . . . .
H12A H 0.085170 0.610408 0.496831 0.049 Uiso 1 1 calc R U . . .
H12B H -0.024548 0.611940 0.553502 0.049 Uiso 1 1 calc R U . . .
H12C H 0.012448 0.496756 0.521645 0.049 Uiso 1 1 calc R U . . .
C13 C 0.2645(2) 0.76021(12) 0.55142(6) 0.0304(3) Uani 1 1 d . . . . .
H13A H 0.327577 0.823023 0.566251 0.046 Uiso 1 1 calc R U . . .
H13B H 0.149403 0.780153 0.550578 0.046 Uiso 1 1 calc R U . . .
H13C H 0.300988 0.742197 0.512456 0.046 Uiso 1 1 calc R U . . .
C14 C 0.55072(18) 0.69047(11) 0.71053(6) 0.0251(3) Uani 1 1 d . . . . .
H14A H 0.665472 0.678763 0.701554 0.038 Uiso 1 1 calc R U . . .
H14B H 0.539452 0.710971 0.751078 0.038 Uiso 1 1 calc R U . . .
H14C H 0.507691 0.750351 0.686390 0.038 Uiso 1 1 calc R U . . .
C15 C 0.68603(18) 0.50414(13) 0.63257(7) 0.0285(3) Uani 1 1 d . . . . .
H15A H 0.754405 0.567435 0.643336 0.043 Uiso 1 1 calc R U . . .
H15B H 0.710966 0.481650 0.593084 0.043 Uiso 1 1 calc R U . . .
H15C H 0.706999 0.441823 0.658658 0.043 Uiso 1 1 calc R U . . .
C16 C 0.50048(17) 0.49528(11) 0.74453(6) 0.0222(3) Uani 1 1 d . . . . .
H16A H 0.464824 0.421039 0.731166 0.027 Uiso 1 1 calc R U . . .
H16B H 0.619768 0.493276 0.748889 0.027 Uiso 1 1 calc R U . . .
C17 C 0.42366(17) 0.51922(12) 0.80290(6) 0.0240(3) Uani 1 1 d . . . . .
H17A H 0.464399 0.591073 0.817831 0.029 Uiso 1 1 calc R U . . .
H17B H 0.454249 0.460162 0.830473 0.029 Uiso 1 1 calc R U . . .
C18 C 0.23880(17) 0.52393(11) 0.79725(6) 0.0207(3) Uani 1 1 d . . . . .
H18 H 0.209839 0.456011 0.774682 0.025 Uiso 1 1 calc R U . . .
C19 C 0.1485(2) 0.50945(13) 0.85574(6) 0.0269(3) Uani 1 1 d . . . . .
C20 C -0.0341(2) 0.52513(13) 0.84675(7) 0.0310(3) Uani 1 1 d . . . . .
C21 C -0.08843(17) 0.61749(13) 0.80801(6) 0.0277(3) Uani 1 1 d . . . . .
H21A H -0.070096 0.689635 0.827446 0.033 Uiso 1 1 calc R U . . .
H21B H -0.206150 0.610027 0.800791 0.033 Uiso 1 1 calc R U . . .
C22 C 0.00204(17) 0.61704(13) 0.75033(6) 0.0246(3) Uani 1 1 d . . . . .
H22A H -0.034411 0.681259 0.727059 0.030 Uiso 1 1 calc R U . . .
H22B H -0.025660 0.548329 0.729057 0.030 Uiso 1 1 calc R U . . .
C23 C 0.18751(16) 0.62324(11) 0.75809(6) 0.0195(3) Uani 1 1 d . . . . .
C24 C 0.1770(2) 0.39108(14) 0.87873(7) 0.0380(4) Uani 1 1 d . . . . .
H24A H 0.109635 0.378905 0.912827 0.057 Uiso 1 1 calc R U . . .
H24B H 0.291427 0.382139 0.888968 0.057 Uiso 1 1 calc R U . . .
H24C H 0.148033 0.336806 0.849054 0.057 Uiso 1 1 calc R U . . .
C25 C 0.2026(2) 0.59254(15) 0.90251(6) 0.0351(4) Uani 1 1 d . . . . .
H25A H 0.148347 0.574569 0.938793 0.053 Uiso 1 1 calc R U . . .
H25B H 0.173480 0.668227 0.890769 0.053 Uiso 1 1 calc R U . . .
H25C H 0.320195 0.587578 0.907667 0.053 Uiso 1 1 calc R U . . .
C26 C 0.22859(18) 0.73921(11) 0.78237(6) 0.0246(3) Uani 1 1 d . . . . .
H26A H 0.149437 0.759213 0.812002 0.037 Uiso 1 1 calc R U . . .
H26B H 0.225013 0.794225 0.751337 0.037 Uiso 1 1 calc R U . . .
H26C H 0.337406 0.737890 0.799203 0.037 Uiso 1 1 calc R U . . .

loop_
_atom_site_aniso_label
_atom_site_aniso_U_11
_atom_site_aniso_U_22
_atom_site_aniso_U_33
_atom_site_aniso_U_23
_atom_site_aniso_U_13
_atom_site_aniso_U_12
O1 0.0386(6) 0.0308(5) 0.0307(5) -0.0102(4) 0.0064(5) -0.0099(5)
O2 0.0355(6) 0.0368(6) 0.0482(7) -0.0048(5) 0.0112(5) -0.0120(5)
O3 0.0416(6) 0.0188(5) 0.0362(6) -0.0013(4) -0.0098(5) 0.0028(4)
O4 0.0330(6) 0.0353(6) 0.0340(5) 0.0071(5) 0.0075(5) -0.0064(5)
O5 0.0420(8) 0.0712(11) 0.0900(13) 0.0429(10) 0.0173(8) -0.0036(8)
C1 0.0544(11) 0.0344(9) 0.0494(10) -0.0171(8) 0.0044(9) -0.0129(8)
C2 0.0300(7) 0.0261(7) 0.0204(6) 0.0010(5) -0.0004(5) -0.0032(6)
C3 0.0263(7) 0.0204(6) 0.0206(6) -0.0030(5) 0.0016(5) 0.0010(5)
C4 0.0264(7) 0.0240(6) 0.0186(6) -0.0002(5) 0.0020(5) -0.0026(5)
C5 0.0247(6) 0.0282(7) 0.0187(6) 0.0015(5) 0.0025(5) -0.0005(5)
C6 0.0279(6) 0.0205(6) 0.0215(6) 0.0042(5) 0.0019(5) 0.0006(5)
C7 0.0266(6) 0.0229(6) 0.0213(6) 0.0027(5) 0.0013(5) 0.0048(5)
C8 0.0214(6) 0.0172(6) 0.0193(6) -0.0005(5) -0.0011(5) -0.0001(5)
C9 0.0208(6) 0.0173(6) 0.0206(6) -0.0014(5) 0.0002(5) 0.0001(5)
C10 0.0222(6) 0.0197(6) 0.0238(6) -0.0012(5) 0.0011(5) 0.0001(5)
C11 0.0284(7) 0.0210(6) 0.0195(6) -0.0021(5) 0.0032(5) -0.0032(5)
C12 0.0311(7) 0.0370(8) 0.0303(7) 0.0053(6) -0.0061(6) 0.0007(7)
C13 0.0403(8) 0.0248(7) 0.0260(7) 0.0072(5) 0.0042(6) 0.0029(6)
C14 0.0247(6) 0.0208(6) 0.0297(7) -0.0020(5) 0.0010(5) -0.0026(5)
C15 0.0246(7) 0.0298(7) 0.0312(7) -0.0029(6) 0.0036(6) 0.0032(5)
C16 0.0225(6) 0.0203(6) 0.0239(6) 0.0005(5) -0.0029(5) 0.0022(5)
C17 0.0269(7) 0.0237(6) 0.0215(6) 0.0002(5) -0.0048(5) 0.0033(5)
C18 0.0253(6) 0.0176(6) 0.0193(6) -0.0008(5) -0.0004(5) 0.0008(5)
C19 0.0342(7) 0.0267(7) 0.0197(6) 0.0015(5) 0.0020(6) 0.0032(6)
C20 0.0330(7) 0.0322(7) 0.0278(7) 0.0011(6) 0.0065(6) -0.0031(6)
C21 0.0225(6) 0.0353(7) 0.0254(7) -0.0017(6) 0.0023(5) 0.0005(6)
C22 0.0212(6) 0.0311(7) 0.0215(6) -0.0008(5) -0.0009(5) 0.0000(5)
C23 0.0206(6) 0.0188(6) 0.0190(6) 0.0000(5) -0.0013(5) 0.0000(5)
C24 0.0499(10) 0.0332(8) 0.0310(8) 0.0124(6) 0.0093(7) 0.0080(7)
C25 0.0409(9) 0.0424(9) 0.0220(7) -0.0072(6) -0.0024(6) 0.0081(7)
C26 0.0282(7) 0.0190(6) 0.0266(6) -0.0032(5) 0.0008(5) 0.0002(5)

loop_
_atom_type_symbol
_atom_type_description
_atom_type_scat_dispersion_real
_atom_type_scat_dispersion_imag
_atom_type_scat_source
C C 0.0181 0.0091 'International Tables Vol C Tables 4.2.6.8 and 6.1.1.4'
H H 0.0000 0.0000 'International Tables Vol C Tables 4.2.6.8 and 6.1.1.4'
O O 0.0492 0.0322 'International Tables Vol C Tables 4.2.6.8 and 6.1.1.4'

loop_
_geom_angle_atom_site_label_1
_geom_angle_atom_site_label_2
_geom_angle_atom_site_label_3
_geom_angle
_geom_angle_site_symmetry_1
_geom_angle_site_symmetry_3
_geom_angle_publ_flag
C2 O1 C1 116.54(13) . . ?
O1 C1 H1A 109.5 . . ?
O1 C1 H1B 109.5 . . ?
H1A C1 H1B 109.5 . . ?
O1 C1 H1C 109.5 . . ?
H1A C1 H1C 109.5 . . ?
H1B C1 H1C 109.5 . . ?
O2 C2 O1 124.64(14) . . ?
O2 C2 C4 124.29(14) . . ?
O1 C2 C4 111.07(12) . . ?
O3 C3 C4 120.45(13) . . ?
O3 C3 C10 121.20(13) . . ?
C4 C3 C10 118.34(12) . . ?
C5 C4 C3 123.70(13) . . ?
C5 C4 C2 122.19(13) . . ?
C3 C4 C2 114.00(12) . . ?
C4 C5 C12 122.38(14) . . ?
C4 C5 C6 120.07(13) . . ?
C12 C5 C6 117.49(13) . . ?
C11 C6 C5 106.98(11) . . ?
C11 C6 C13 110.06(12) . . ?
C5 C6 C13 113.18(12) . . ?
C11 C6 C7 108.92(11) . . ?
C5 C6 C7 107.91(11) . . ?
C13 C6 C7 109.68(11) . . ?
C8 C7 C6 114.80(11) . . ?
C8 C7 H7A 108.6 . . ?
C6 C7 H7A 108.6 . . ?
C8 C7 H7B 108.6 . . ?
C6 C7 H7B 108.6 . . ?
H7A C7 H7B 107.5 . . ?
C7 C8 C9 110.77(11) . . ?
C7 C8 C23 113.75(11) . . ?
C9 C8 C23 115.78(11) . . ?
C7 C8 H8 105.1 . . ?
C9 C8 H8 105.1 . . ?
C23 C8 H8 105.1 . . ?
C16 C9 C14 109.29(11) . . ?
C16 C9 C8 109.83(10) . . ?
C14 C9 C8 112.93(11) . . ?
C16 C9 C10 109.39(10) . . ?
C14 C9 C10 107.87(10) . . ?
C8 C9 C10 107.45(10) . . ?
C11 C10 C15 111.08(12) . . ?
C11 C10 C3 108.57(11) . . ?
C15 C10 C3 107.78(11) . . ?
C11 C10 C9 105.30(10) . . ?
C15 C10 C9 113.60(11) . . ?
C3 C10 C9 110.43(11) . . ?
O4 C11 C10 122.71(14) . . ?
O4 C11 C6 122.93(13) . . ?
C10 C11 C6 114.34(11) . . ?
C5 C12 H12A 109.5 . . ?
C5 C12 H12B 109.5 . . ?
H12A C12 H12B 109.5 . . ?
C5 C12 H12C 109.5 . . ?
H12A C12 H12C 109.5 . . ?
H12B C12 H12C 109.5 . . ?
C6 C13 H13A 109.5 . . ?
C6 C13 H13B 109.5 . . ?
H13A C13 H13B 109.5 . . ?
C6 C13 H13C 109.5 . . ?
H13A C13 H13C 109.5 . . ?
H13B C13 H13C 109.5 . . ?
C9 C14 H14A 109.5 . . ?
C9 C14 H14B 109.5 . . ?
H14A C14 H14B 109.5 . . ?
C9 C14 H14C 109.5 . . ?
H14A C14 H14C 109.5 . . ?
H14B C14 H14C 109.5 . . ?
C10 C15 H15A 109.5 . . ?
C10 C15 H15B 109.5 . . ?
H15A C15 H15B 109.5 . . ?
C10 C15 H15C 109.5 . . ?
H15A C15 H15C 109.5 . . ?
H15B C15 H15C 109.5 . . ?
C17 C16 C9 112.75(11) . . ?
C17 C16 H16A 109.0 . . ?
C9 C16 H16A 109.0 . . ?
C17 C16 H16B 109.0 . . ?
C9 C16 H16B 109.0 . . ?
H16A C16 H16B 107.8 . . ?
C16 C17 C18 110.12(11) . . ?
C16 C17 H17A 109.6 . . ?
C18 C17 H17A 109.6 . . ?
C16 C17 H17B 109.6 . . ?
C18 C17 H17B 109.6 . . ?
H17A C17 H17B 108.2 . . ?
C17 C18 C23 110.39(11) . . ?
C17 C18 C19 113.33(12) . . ?
C23 C18 C19 117.72(11) . . ?
C17 C18 H18 104.7 . . ?
C23 C18 H18 104.7 . . ?
C19 C18 H18 104.7 . . ?
C20 C19 C24 108.15(14) . . ?
C20 C19 C25 107.51(13) . . ?
C24 C19 C25 108.00(13) . . ?
C20 C19 C18 109.65(12) . . ?
C24 C19 C18 109.48(12) . . ?
C25 C19 C18 113.88(13) . . ?
O5 C20 C21 120.46(16) . . ?
O5 C20 C19 121.70(16) . . ?
C21 C20 C19 117.84(13) . . ?
C20 C21 C22 112.21(12) . . ?
C20 C21 H21A 109.2 . . ?
C22 C21 H21A 109.2 . . ?
C20 C21 H21B 109.2 . . ?
C22 C21 H21B 109.2 . . ?
H21A C21 H21B 107.9 . . ?
C21 C22 C23 112.31(11) . . ?
C21 C22 H22A 109.1 . . ?
C23 C22 H22A 109.1 . . ?
C21 C22 H22B 109.1 . . ?
C23 C22 H22B 109.1 . . ?
H22A C22 H22B 107.9 . . ?
C26 C23 C22 107.73(11) . . ?
C26 C23 C18 114.70(11) . . ?
C22 C23 C18 107.49(11) . . ?
C26 C23 C8 112.95(11) . . ?
C22 C23 C8 107.95(11) . . ?
C18 C23 C8 105.71(10) . . ?
C19 C24 H24A 109.5 . . ?
C19 C24 H24B 109.5 . . ?
H24A C24 H24B 109.5 . . ?
C19 C24 H24C 109.5 . . ?
H24A C24 H24C 109.5 . . ?
H24B C24 H24C 109.5 . . ?
C19 C25 H25A 109.5 . . ?
C19 C25 H25B 109.5 . . ?
H25A C25 H25B 109.5 . . ?
C19 C25 H25C 109.5 . . ?
H25A C25 H25C 109.5 . . ?
H25B C25 H25C 109.5 . . ?
C23 C26 H26A 109.5 . . ?
C23 C26 H26B 109.5 . . ?
H26A C26 H26B 109.5 . . ?
C23 C26 H26C 109.5 . . ?
H26A C26 H26C 109.5 . . ?
H26B C26 H26C 109.5 . . ?

loop_
_geom_bond_atom_site_label_1
_geom_bond_atom_site_label_2
_geom_bond_distance
_geom_bond_site_symmetry_2
_geom_bond_publ_flag
O1 C2 1.3269(19) . ?
O1 C1 1.445(2) . ?
O2 C2 1.204(2) . ?
O3 C3 1.2166(18) . ?
O4 C11 1.2094(18) . ?
O5 C20 1.207(2) . ?
C1 H1A 0.9800 . ?
C1 H1B 0.9800 . ?
C1 H1C 0.9800 . ?
C2 C4 1.502(2) . ?
C3 C4 1.475(2) . ?
C3 C10 1.5407(19) . ?
C4 C5 1.346(2) . ?
C5 C12 1.499(2) . ?
C5 C6 1.525(2) . ?
C6 C11 1.524(2) . ?
C6 C13 1.5293(18) . ?
C6 C7 1.5646(18) . ?
C7 C8 1.5362(18) . ?
C7 H7A 0.9900 . ?
C7 H7B 0.9900 . ?
C8 C9 1.5628(18) . ?
C8 C23 1.5696(18) . ?
C8 H8 1.0000 . ?
C9 C16 1.5385(18) . ?
C9 C14 1.5403(18) . ?
C9 C10 1.6025(18) . ?
C10 C11 1.5193(19) . ?
C10 C15 1.5329(19) . ?
C12 H12A 0.9800 . ?
C12 H12B 0.9800 . ?
C12 H12C 0.9800 . ?
C13 H13A 0.9800 . ?
C13 H13B 0.9800 . ?
C13 H13C 0.9800 . ?
C14 H14A 0.9800 . ?
C14 H14B 0.9800 . ?
C14 H14C 0.9800 . ?
C15 H15A 0.9800 . ?
C15 H15B 0.9800 . ?
C15 H15C 0.9800 . ?
C16 C17 1.5269(19) . ?
C16 H16A 0.9900 . ?
C16 H16B 0.9900 . ?
C17 C18 1.5323(19) . ?
C17 H17A 0.9900 . ?
C17 H17B 0.9900 . ?
C18 C23 1.5607(18) . ?
C18 C19 1.5622(19) . ?
C18 H18 1.0000 . ?
C19 C20 1.534(2) . ?
C19 C24 1.539(2) . ?
C19 C25 1.544(2) . ?
C20 C21 1.499(2) . ?
C21 C22 1.5365(19) . ?
C21 H21A 0.9900 . ?
C21 H21B 0.9900 . ?
C22 C23 1.5431(18) . ?
C22 H22A 0.9900 . ?
C22 H22B 0.9900 . ?
C23 C26 1.5423(18) . ?
C24 H24A 0.9800 . ?
C24 H24B 0.9800 . ?
C24 H24C 0.9800 . ?
C25 H25A 0.9800 . ?
C25 H25B 0.9800 . ?
C25 H25C 0.9800 . ?
C26 H26A 0.9800 . ?
C26 H26B 0.9800 . ?
C26 H26C 0.9800 . ?
